data_4133165
loop_
_publ_author_name
'Werner, Daniel'
'Anwander, Reiner'

_publ_section_title
;
 Unveiling the Takai Olefination Reagent via Tris( tert-butoxy)siloxy
 Variants.
;
_journal_issue 43
_journal_name_full 'Journal of the American Chemical Society'
_journal_page_first 14334
_journal_page_last 14341
_journal_paper_doi 10.1021/jacs.8b08739
_journal_volume 140
_journal_year 2018
_chemical_formula_moiety 'C36 H78 Cr I O11 Si2'
_chemical_formula_sum 'C36 H78 Cr I O11 Si2'
_chemical_formula_weight 922.06
_space_group_crystal_system triclinic
_space_group_IT_number 2
_space_group_name_Hall '-P 1'
_space_group_name_H-M_alt 'P -1'
_atom_sites_solution_hydrogens geom
_atom_sites_solution_primary direct
_atom_sites_solution_secondary difmap
_audit_creation_date 2018-06-11
_audit_creation_method
;
Olex2 1.2
(compiled 2018.05.29 svn.r3508 for OlexSys, GUI svn.r5506)
;
_cell_angle_alpha 114.788(5)
_cell_angle_beta 90.356(5)
_cell_angle_gamma 109.864(5)
_cell_formula_units_Z 2
_cell_length_a 10.4074(9)
_cell_length_b 15.2740(14)
_cell_length_c 17.3686(17)
_cell_measurement_reflns_used 9877
_cell_measurement_temperature 99.99
_cell_measurement_theta_max 26.925
_cell_measurement_theta_min 2.284
_cell_volume 2321.4(4)
_computing_cell_refinement 'SAINT v8.34A (Bruker, 2013)'
_computing_data_reduction 'SAINT v8.34A (Bruker, 2013)'
_computing_molecular_graphics 'Olex2 (Dolomanov et al., 2009)'
_computing_publication_material 'Olex2 (Dolomanov et al., 2009)'
_computing_structure_refinement 'XL (Sheldrick, 2008)'
_computing_structure_solution 'SHELXS-97 (Sheldrick, 2008)'
_diffrn_ambient_temperature 99.99
_diffrn_measured_fraction_theta_full 0.945
_diffrn_measured_fraction_theta_max 0.937
_diffrn_measurement_device_type 'Bruker APEX-II CCD'
_diffrn_measurement_method '\f and \w scans'
_diffrn_radiation_monochromator graphite
_diffrn_radiation_type MoK\a
_diffrn_radiation_wavelength 0.71073
_diffrn_reflns_av_R_equivalents 0.0000
_diffrn_reflns_av_unetI/netI 0.0758
_diffrn_reflns_limit_h_max 12
_diffrn_reflns_limit_h_min -12
_diffrn_reflns_limit_k_max 18
_diffrn_reflns_limit_k_min -18
_diffrn_reflns_limit_l_max 20
_diffrn_reflns_limit_l_min -17
_diffrn_reflns_number 7730
_diffrn_reflns_theta_full 25.00
_diffrn_reflns_theta_max 25.07
_diffrn_reflns_theta_min 1.31
_diffrn_source 'fine-focus sealed tube'
_diffrn_standards_number 0
_exptl_absorpt_coefficient_mu 1.012
_exptl_absorpt_correction_T_max 0.7454
_exptl_absorpt_correction_T_min 0.5607
_exptl_absorpt_correction_type multi-scan
_exptl_absorpt_process_details
'SADABS-2014/5 (Bruker,2014/5) was used for absorption correction. wR2(int) was 0.1572 before and 0.0724 after correction. The Ratio of minimum to maximum transmission is 0.7522. The \l/2 correction factor is 0.00150.'
_exptl_crystal_colour 'clear yellow'
_exptl_crystal_colour_lustre clear
_exptl_crystal_colour_primary yellow
_exptl_crystal_density_diffrn 1.319
_exptl_crystal_density_method 'not measured'
_exptl_crystal_description plate
_exptl_crystal_F_000 974
_exptl_crystal_size_max 0.3
_exptl_crystal_size_mid 0.2
_exptl_crystal_size_min 0.05
_refine_diff_density_max 2.402
_refine_diff_density_min -1.963
_refine_diff_density_rms 0.246
_refine_ls_extinction_method none
_refine_ls_goodness_of_fit_ref 1.247
_refine_ls_hydrogen_treatment constr
_refine_ls_matrix_type full
_refine_ls_number_parameters 479
_refine_ls_number_reflns 7730
_refine_ls_number_restraints 78
_refine_ls_restrained_S_all 1.242
_refine_ls_R_factor_all 0.1163
_refine_ls_R_factor_gt 0.0977
_refine_ls_shift/su_max 0.000
_refine_ls_shift/su_mean 0.000
_refine_ls_structure_factor_coef Fsqd
_refine_ls_weighting_details 'calc w=1/[\s^2^(Fo^2^)+(0.0000P)^2^+75.1632P] where P=(Fo^2^+2Fc^2^)/3'
_refine_ls_weighting_scheme calc
_refine_ls_wR_factor_gt 0.2493
_refine_ls_wR_factor_ref 0.2593
_reflns_number_gt 6553
_reflns_number_total 7730
_reflns_threshold_expression >2sigma(I)
_cod_data_source_file ja8b08739_si_004.cif
_cod_data_source_block 4
_cod_database_code 4133165
_olex2_refinement_description
;
1. Twinned data refinement
 Scales: 0.660(3)
 0.340(3)
2. Fixed Uiso
 At 1.2 times of:
  All C(H,H) groups
 At 1.5 times of:
  All C(H,H,H) groups
3. Uiso/Uaniso restraints and constraints
Uanis(C1) \\sim Ueq: with sigma of 0.01 and sigma for terminal atoms of 0.01
Uanis(C2) \\sim Ueq: with sigma of 0.01 and sigma for terminal atoms of 0.01
Uanis(O4) \\sim Ueq: with sigma of 0.01 and sigma for terminal atoms of 0.01
Uanis(O10) \\sim Ueq: with sigma of 0.01 and sigma for terminal atoms of 0.01
Uanis(C17) \\sim Ueq: with sigma of 0.01 and sigma for terminal atoms of 0.01
Uanis(C21) \\sim Ueq: with sigma of 0.01 and sigma for terminal atoms of 0.01
Uanis(C14) \\sim Ueq: with sigma of 0.01 and sigma for terminal atoms of 0.01
Uanis(C28) \\sim Ueq: with sigma of 0.01 and sigma for terminal atoms of 0.01
Uanis(C27) \\sim Ueq: with sigma of 0.01 and sigma for terminal atoms of 0.01
Uanis(C32) \\sim Ueq: with sigma of 0.005 and sigma for terminal atoms of 0.01
Uanis(O1) \\sim Ueq: with sigma of 0.001 and sigma for terminal atoms of 0.01
Uanis(C8) \\sim Ueq: with sigma of 0.01 and sigma for terminal atoms of 0.001
Uanis(O8) \\sim Ueq: with sigma of 0.01 and sigma for terminal atoms of 0.001
4.a Secondary CH2 refined with riding coordinates:
 C32(H32A,H32B), C28(H28A,H28B), C25(H25A,H25B), C33(H33A,H33B), C29(H29A,
 H29B), C27(H27A,H27B), C34(H34A,H34B), C36(H36A,H36B), C35(H35A,H35B),
 C26(H26A,H26B), C30(H30A,H30B), C31(H31A,H31B)
4.b Idealised Me refined as rotating group:
 C11(H11A,H11B,H11C), C10(H10A,H10B,H10C), C20(H20A,H20B,H20C), C6(H6A,H6B,
 H6C), C7(H7A,H7B,H7C), C22(H22A,H22B,H22C), C19(H19A,H19B,H19C), C14(H14A,H14B,
 H14C), C18(H18A,H18B,H18C), C15(H15A,H15B,H15C), C12(H12A,H12B,H12C), C8(H8A,
 H8B,H8C), C2(H2A,H2B,H2C), C4(H4A,H4B,H4C), C23(H23A,H23B,H23C), C16(H16A,H16B,
 H16C), C3(H3A,H3B,H3C), C24(H24A,H24B,H24C)
;
_olex2_submission_special_instructions 'No special instructions were received'

loop_
_space_group_symop_id
_space_group_symop_operation_xyz
1 'x, y, z'
2 '-x, -y, -z'

loop_
_atom_site_label
_atom_site_type_symbol
_atom_site_fract_x
_atom_site_fract_y
_atom_site_fract_z
_atom_site_U_iso_or_equiv
_atom_site_adp_type
_atom_site_occupancy
_atom_site_calc_flag
_atom_site_refinement_flags_posn
_atom_site_refinement_flags_adp
I1 I 0.53395(11) 0.01962(10) 0.28807(8) 0.0202(3) Uani 1 d . .
Cr1 Cr 0.2790(2) 0.0237(2) 0.26642(16) 0.0140(5) Uani 1 d . .
O11 O 0.2552(11) -0.0444(9) 0.1369(7) 0.019(2) Uani 1 d . .
O9 O 0.2882(10) 0.0925(8) 0.3974(6) 0.015(2) Uani 1 d . .
Si1 Si 0.1272(4) -0.2209(3) 0.2611(3) 0.0130(9) Uani 1 d . .
Si2 Si 0.3979(4) 0.2564(3) 0.2519(3) 0.0130(9) Uani 1 d . .
O10 O 0.0772(11) 0.0234(8) 0.2506(7) 0.019(2) Uani 1 d . U
O1 O 0.1970(10) -0.1110(8) 0.2618(6) 0.010(2) Uani 1 d . U
O6 O 0.5511(11) 0.3453(9) 0.3056(8) 0.022(3) Uani 1 d . .
O8 O 0.2942(10) 0.3189(8) 0.2760(7) 0.014(2) Uani 1 d . U
O5 O 0.3528(10) 0.1591(8) 0.2709(7) 0.015(2) Uani 1 d . .
O7 O 0.3895(11) 0.2145(8) 0.1477(6) 0.014(2) Uani 1 d . .
O2 O 0.0902(10) -0.2147(8) 0.3532(6) 0.011(2) Uani 1 d . .
O4 O 0.2150(11) -0.2955(9) 0.2343(8) 0.021(3) Uani 1 d . U
O3 O -0.0187(11) -0.2760(9) 0.1937(7) 0.019(2) Uani 1 d . .
C32 C -0.0516(16) -0.0512(12) 0.2453(10) 0.017(3) Uani 1 d . U
H32A H -0.0742 -0.0365 0.3036 0.021 Uiso 1 calc R .
H32B H -0.0484 -0.1217 0.2184 0.021 Uiso 1 calc R .
C11 C 0.279(2) -0.3016(15) 0.1006(11) 0.031(4) Uani 1 d . .
H11A H 0.1836 -0.3402 0.0685 0.047 Uiso 1 calc GR .
H11B H 0.3438 -0.3181 0.0615 0.047 Uiso 1 calc GR .
H11C H 0.2988 -0.2267 0.1260 0.047 Uiso 1 calc GR .
C13 C 0.6913(16) 0.3486(11) 0.3113(9) 0.014(3) Uani 1 d . .
C10 C 0.444(2) -0.2829(17) 0.2157(16) 0.042(6) Uani 1 d . .
H10A H 0.4718 -0.2071 0.2461 0.063 Uiso 1 calc GR .
H10B H 0.5034 -0.3004 0.1728 0.063 Uiso 1 calc GR .
H10C H 0.4535 -0.3094 0.2570 0.063 Uiso 1 calc GR .
C21 C 0.2874(17) 0.4028(13) 0.3548(10) 0.019(4) Uani 1 d . U
C1 C 0.1746(17) -0.2046(14) 0.4240(10) 0.020(4) Uani 1 d . U
C5 C -0.1498(17) -0.3591(13) 0.1752(9) 0.021(3) Uani 1 d . .
C20 C 0.4583(18) 0.3760(12) 0.1319(11) 0.022(4) Uani 1 d . .
H20A H 0.4315 0.4100 0.1875 0.033 Uiso 1 calc GR .
H20B H 0.4400 0.4042 0.0936 0.033 Uiso 1 calc GR .
H20C H 0.5574 0.3889 0.1407 0.033 Uiso 1 calc GR .
C17 C 0.3729(15) 0.2570(13) 0.0907(10) 0.017(3) Uani 1 d . U
C6 C -0.119(2) -0.4622(15) 0.1476(12) 0.033(4) Uani 1 d . .
H6A H -0.0699 -0.4723 0.0987 0.050 Uiso 1 calc GR .
H6B H -0.2073 -0.5219 0.1309 0.050 Uiso 1 calc GR .
H6C H -0.0623 -0.4560 0.1961 0.050 Uiso 1 calc GR .
C28 C 0.4008(16) 0.1863(13) 0.4585(10) 0.021(4) Uani 1 d . U
H28A H 0.4298 0.2394 0.4369 0.025 Uiso 1 calc R .
H28B H 0.4820 0.1704 0.4690 0.025 Uiso 1 calc R .
C25 C 0.1711(16) 0.0645(15) 0.4378(10) 0.022(4) Uani 1 d . .
H25A H 0.1325 -0.0114 0.4194 0.026 Uiso 1 calc R .
H25B H 0.0974 0.0851 0.4233 0.026 Uiso 1 calc R .
C33 C 0.1288(16) -0.1305(15) 0.0766(11) 0.024(4) Uani 1 d . .
H33A H 0.0939 -0.1852 0.0962 0.029 Uiso 1 calc R .
H33B H 0.0550 -0.1039 0.0745 0.029 Uiso 1 calc R .
C7 C -0.2189(18) -0.3360(15) 0.2532(11) 0.029(4) Uani 1 d . .
H7A H -0.1582 -0.3263 0.3018 0.043 Uiso 1 calc GR .
H7B H -0.3070 -0.3942 0.2408 0.043 Uiso 1 calc GR .
H7C H -0.2367 -0.2723 0.2677 0.043 Uiso 1 calc GR .
C22 C 0.1410(18) 0.4012(16) 0.3422(13) 0.032(5) Uani 1 d . .
H22A H 0.1208 0.4000 0.2865 0.048 Uiso 1 calc GR .
H22B H 0.1345 0.4635 0.3885 0.048 Uiso 1 calc GR .
H22C H 0.0737 0.3389 0.3435 0.048 Uiso 1 calc GR .
C29 C 0.0511(18) 0.0940(15) 0.2257(12) 0.032(4) Uani 1 d . .
H29A H 0.0871 0.0893 0.1720 0.038 Uiso 1 calc R .
H29B H 0.0973 0.1663 0.2714 0.038 Uiso 1 calc R .
C19 C 0.2222(18) 0.2357(15) 0.0695(12) 0.027(4) Uani 1 d . .
H19A H 0.1688 0.1606 0.0445 0.041 Uiso 1 calc GR .
H19B H 0.2098 0.2615 0.0281 0.041 Uiso 1 calc GR .
H19C H 0.1894 0.2712 0.1222 0.041 Uiso 1 calc GR .
C27 C 0.3402(17) 0.2240(14) 0.5402(10) 0.023(4) Uani 1 d . U
H27A H 0.4119 0.2572 0.5922 0.028 Uiso 1 calc R .
H27B H 0.2991 0.2743 0.5419 0.028 Uiso 1 calc R .
C14 C 0.7058(18) 0.2679(15) 0.2295(11) 0.025(4) Uani 1 d . U
H14A H 0.6430 0.1988 0.2208 0.037 Uiso 1 calc GR .
H14B H 0.8017 0.2717 0.2327 0.037 Uiso 1 calc GR .
H14C H 0.6821 0.2803 0.1812 0.037 Uiso 1 calc GR .
C18 C 0.4272(17) 0.2019(15) 0.0105(10) 0.022(4) Uani 1 d . .
H18A H 0.5243 0.2138 0.0264 0.033 Uiso 1 calc GR .
H18B H 0.4206 0.2294 -0.0306 0.033 Uiso 1 calc GR .
H18C H 0.3716 0.1270 -0.0160 0.033 Uiso 1 calc GR .
C34 C 0.1669(17) -0.1739(15) -0.0099(10) 0.022(4) Uani 1 d . .
H34A H 0.0877 -0.2012 -0.0563 0.027 Uiso 1 calc R .
H34B H 0.2010 -0.2298 -0.0180 0.027 Uiso 1 calc R .
C15 C 0.7227(18) 0.3330(15) 0.3888(11) 0.028(4) Uani 1 d . .
H15A H 0.7034 0.3837 0.4399 0.041 Uiso 1 calc GR .
H15B H 0.8207 0.3428 0.3977 0.041 Uiso 1 calc GR .
H15C H 0.6643 0.2623 0.3789 0.041 Uiso 1 calc GR .
C12 C 0.242(2) -0.4483(14) 0.1384(11) 0.030(4) Uani 1 d . .
H12A H 0.2574 -0.4643 0.1860 0.046 Uiso 1 calc GR .
H12B H 0.2924 -0.4774 0.0931 0.046 Uiso 1 calc GR .
H12C H 0.1427 -0.4789 0.1151 0.046 Uiso 1 calc GR .
C8 C -0.2348(17) -0.3700(14) 0.0988(11) 0.026(4) Uani 1 d . U
H8A H -0.2591 -0.3086 0.1154 0.039 Uiso 1 calc GR .
H8B H -0.3198 -0.4325 0.0791 0.039 Uiso 1 calc GR .
H8C H -0.1807 -0.3758 0.0521 0.039 Uiso 1 calc GR .
C2 C 0.3229(17) -0.1207(14) 0.4410(11) 0.025(4) Uani 1 d . U
H2A H 0.3740 -0.1490 0.3959 0.037 Uiso 1 calc GR .
H2B H 0.3726 -0.1016 0.4973 0.037 Uiso 1 calc GR .
H2C H 0.3150 -0.0588 0.4405 0.037 Uiso 1 calc GR .
C36 C 0.3609(16) -0.0237(14) 0.0850(10) 0.021(4) Uani 1 d . .
H36A H 0.4312 -0.0526 0.0893 0.025 Uiso 1 calc R .
H36B H 0.4082 0.0521 0.1043 0.025 Uiso 1 calc R .
C4 C 0.1098(18) -0.1629(15) 0.5040(10) 0.025(4) Uani 1 d . .
H4A H 0.1045 -0.0967 0.5124 0.037 Uiso 1 calc GR .
H4B H 0.1673 -0.1518 0.5547 0.037 Uiso 1 calc GR .
H4C H 0.0163 -0.2134 0.4961 0.037 Uiso 1 calc GR .
C23 C 0.3909(18) 0.5055(15) 0.3651(13) 0.030(4) Uani 1 d . .
H23A H 0.4851 0.5073 0.3735 0.046 Uiso 1 calc GR .
H23B H 0.3797 0.5623 0.4151 0.046 Uiso 1 calc GR .
H23C H 0.3754 0.5138 0.3132 0.046 Uiso 1 calc GR .
C16 C 0.7837(17) 0.4563(14) 0.3256(11) 0.025(4) Uani 1 d . .
H16A H 0.7604 0.4675 0.2766 0.038 Uiso 1 calc GR .
H16B H 0.8808 0.4632 0.3310 0.038 Uiso 1 calc GR .
H16C H 0.7698 0.5081 0.3785 0.038 Uiso 1 calc GR .
C35 C 0.2834(18) -0.0772(16) -0.0067(12) 0.030(4) Uani 1 d . .
H35A H 0.3443 -0.0971 -0.0488 0.036 Uiso 1 calc R .
H35B H 0.2450 -0.0319 -0.0182 0.036 Uiso 1 calc R .
C3 C 0.1801(19) -0.3046(15) 0.4113(12) 0.030(4) Uani 1 d . .
H3A H 0.0857 -0.3552 0.4010 0.045 Uiso 1 calc GR .
H3B H 0.2337 -0.2948 0.4629 0.045 Uiso 1 calc GR .
H3C H 0.2247 -0.3305 0.3616 0.045 Uiso 1 calc GR .
C26 C 0.2294(18) 0.1245(14) 0.5337(11) 0.027(4) Uani 1 d . .
H26A H 0.2702 0.0859 0.5532 0.032 Uiso 1 calc R .
H26B H 0.1571 0.1395 0.5679 0.032 Uiso 1 calc R .
C24 C 0.313(2) 0.3847(16) 0.4310(12) 0.032(4) Uani 1 d . .
H24A H 0.2477 0.3161 0.4216 0.048 Uiso 1 calc GR .
H24B H 0.3006 0.4386 0.4829 0.048 Uiso 1 calc GR .
H24C H 0.4083 0.3877 0.4382 0.048 Uiso 1 calc GR .
C9 C 0.2942(18) -0.3321(13) 0.1710(11) 0.024(4) Uani 1 d . .
C30 C -0.103(2) 0.0644(17) 0.2117(16) 0.042(5) Uani 1 d . .
H30A H -0.1331 0.1063 0.2638 0.051 Uiso 1 calc R .
H30B H -0.1345 0.0733 0.1625 0.051 Uiso 1 calc R .
C31 C -0.1559(19) -0.0459(17) 0.1933(12) 0.036(5) Uani 1 d . .
H31A H -0.2477 -0.0665 0.2106 0.043 Uiso 1 calc R .
H31B H -0.1639 -0.0913 0.1313 0.043 Uiso 1 calc R .

loop_
_atom_site_aniso_label
_atom_site_aniso_U_11
_atom_site_aniso_U_22
_atom_site_aniso_U_33
_atom_site_aniso_U_23
_atom_site_aniso_U_13
_atom_site_aniso_U_12
I1 0.0145(5) 0.0235(5) 0.0222(6) 0.0064(4) 0.0036(4) 0.0117(5)
Cr1 0.0146(12) 0.0139(13) 0.0171(13) 0.0071(11) 0.0079(10) 0.0093(11)
O11 0.010(5) 0.020(6) 0.020(6) 0.004(5) 0.000(4) 0.003(5)
O9 0.011(5) 0.018(6) 0.009(5) 0.002(5) 0.002(4) 0.003(5)
Si1 0.014(2) 0.021(2) 0.0063(19) 0.0045(18) 0.0028(16) 0.0109(18)
Si2 0.013(2) 0.021(2) 0.011(2) 0.0090(18) 0.0050(16) 0.0116(18)
O10 0.029(5) 0.010(5) 0.017(5) 0.002(4) 0.011(4) 0.010(4)
O1 0.010(2) 0.010(2) 0.011(2) 0.0047(13) 0.0018(10) 0.0037(12)
O6 0.013(5) 0.022(7) 0.026(7) 0.006(5) -0.002(5) 0.008(5)
O8 0.017(5) 0.011(5) 0.017(5) 0.005(4) 0.010(4) 0.009(4)
O5 0.014(5) 0.018(6) 0.019(6) 0.009(5) 0.006(4) 0.014(5)
O7 0.018(5) 0.017(6) 0.009(5) 0.005(5) 0.003(4) 0.010(5)
O2 0.011(5) 0.012(5) 0.007(5) 0.002(4) -0.003(4) 0.002(4)
O4 0.023(5) 0.017(6) 0.026(6) 0.006(4) 0.017(4) 0.013(4)
O3 0.016(5) 0.017(6) 0.019(6) 0.007(5) 0.004(5) 0.002(5)
C32 0.010(4) 0.016(5) 0.021(5) 0.001(4) 0.001(4) 0.009(4)
C11 0.043(11) 0.037(11) 0.024(10) 0.015(9) 0.021(8) 0.026(9)
C13 0.015(7) 0.015(8) 0.010(7) 0.001(6) -0.003(6) 0.008(7)
C10 0.028(11) 0.033(12) 0.073(16) 0.027(12) 0.017(10) 0.016(9)
C21 0.021(7) 0.017(7) 0.015(7) -0.001(5) 0.006(5) 0.010(6)
C1 0.017(6) 0.029(7) 0.014(7) 0.006(6) 0.010(5) 0.013(6)
C5 0.016(8) 0.027(9) 0.008(7) 0.003(7) 0.007(6) 0.001(7)
C20 0.029(9) 0.013(8) 0.026(9) 0.011(7) 0.009(8) 0.007(7)
C17 0.015(6) 0.026(7) 0.015(6) 0.012(6) -0.002(5) 0.011(5)
C6 0.029(10) 0.032(11) 0.028(10) 0.005(9) 0.003(8) 0.010(9)
C28 0.017(6) 0.025(7) 0.017(7) 0.007(6) -0.007(5) 0.007(6)
C25 0.016(8) 0.035(11) 0.019(9) 0.012(8) 0.008(7) 0.014(7)
C33 0.013(8) 0.048(12) 0.027(10) 0.027(9) 0.011(7) 0.016(8)
C7 0.022(9) 0.034(11) 0.013(8) 0.006(8) 0.002(7) -0.001(8)
C22 0.023(9) 0.038(12) 0.038(11) 0.012(9) 0.019(8) 0.022(8)
C29 0.034(11) 0.044(11) 0.031(10) 0.019(9) 0.005(8) 0.028(9)
C19 0.027(9) 0.039(11) 0.026(10) 0.020(9) 0.011(8) 0.016(9)
C27 0.019(7) 0.029(8) 0.014(7) 0.008(6) -0.003(5) 0.002(6)
C14 0.023(7) 0.037(8) 0.017(7) 0.014(6) 0.003(5) 0.011(6)
C18 0.019(8) 0.039(11) 0.010(8) 0.015(8) 0.000(7) 0.008(8)
C34 0.019(8) 0.039(11) 0.012(8) 0.010(8) 0.005(7) 0.017(8)
C15 0.026(9) 0.035(11) 0.027(10) 0.018(9) 0.002(7) 0.010(8)
C12 0.041(11) 0.031(10) 0.020(9) 0.004(8) 0.010(8) 0.023(9)
C8 0.026(4) 0.026(4) 0.026(4) 0.012(2) 0.0047(12) 0.0097(17)
C2 0.017(6) 0.036(8) 0.019(7) 0.007(6) -0.003(5) 0.013(6)
C36 0.018(8) 0.025(10) 0.015(8) 0.005(7) 0.005(7) 0.008(7)
C4 0.027(9) 0.037(11) 0.007(8) 0.006(8) -0.004(7) 0.013(8)
C23 0.030(10) 0.035(11) 0.040(11) 0.021(10) 0.015(8) 0.022(9)
C16 0.023(9) 0.036(11) 0.015(8) 0.011(8) 0.006(7) 0.010(8)
C35 0.025(9) 0.054(13) 0.026(10) 0.024(10) 0.014(8) 0.025(9)
C3 0.035(10) 0.035(11) 0.028(10) 0.019(9) 0.008(8) 0.017(9)
C26 0.030(9) 0.029(10) 0.024(10) 0.017(9) 0.014(8) 0.007(8)
C24 0.041(11) 0.038(12) 0.027(10) 0.015(9) 0.016(9) 0.027(10)
C9 0.020(9) 0.024(9) 0.022(9) 0.003(7) 0.012(7) 0.012(8)
C30 0.031(11) 0.047(14) 0.061(15) 0.039(12) -0.006(10) 0.011(10)
C31 0.025(10) 0.050(14) 0.019(10) 0.005(9) 0.002(8) 0.011(9)

loop_
_atom_type_symbol
_atom_type_description
_atom_type_scat_dispersion_real
_atom_type_scat_dispersion_imag
_atom_type_scat_source
C C 0.0033 0.0016 'International Tables Vol C Tables 4.2.6.8 and 6.1.1.4'
H H 0.0000 0.0000 'International Tables Vol C Tables 4.2.6.8 and 6.1.1.4'
Cr Cr 0.3209 0.6236 'International Tables Vol C Tables 4.2.6.8 and 6.1.1.4'
I I -0.4742 1.8119 'International Tables Vol C Tables 4.2.6.8 and 6.1.1.4'
O O 0.0106 0.0060 'International Tables Vol C Tables 4.2.6.8 and 6.1.1.4'
Si Si 0.0817 0.0704 'International Tables Vol C Tables 4.2.6.8 and 6.1.1.4'

loop_
_geom_angle_atom_site_label_1
_geom_angle_atom_site_label_2
_geom_angle_atom_site_label_3
_geom_angle
O11 Cr1 I1 93.8(3)
O11 Cr1 O9 175.7(4)
O11 Cr1 O10 86.7(4)
O9 Cr1 I1 90.5(3)
O9 Cr1 O10 89.0(4)
O10 Cr1 I1 178.3(3)
O1 Cr1 I1 90.0(3)
O1 Cr1 O11 88.9(4)
O1 Cr1 O9 90.7(4)
O1 Cr1 O10 88.4(4)
O1 Cr1 O5 177.3(4)
O5 Cr1 I1 92.6(3)
O5 Cr1 O11 91.2(5)
O5 Cr1 O9 89.0(4)
O5 Cr1 O10 89.0(4)
C33 O11 Cr1 126.0(9)
C36 O11 Cr1 126.7(9)
C36 O11 C33 107.2(11)
C28 O9 Cr1 125.1(9)
C25 O9 Cr1 122.7(9)
C25 O9 C28 111.3(12)
O1 Si1 O2 114.0(6)
O1 Si1 O4 116.9(6)
O1 Si1 O3 103.9(6)
O2 Si1 O3 107.7(6)
O4 Si1 O2 103.5(6)
O4 Si1 O3 110.6(6)
O8 Si2 O6 104.5(6)
O8 Si2 O7 104.4(5)
O5 Si2 O6 113.7(6)
O5 Si2 O8 113.9(6)
O5 Si2 O7 108.0(6)
O7 Si2 O6 112.1(6)
C32 O10 Cr1 129.6(9)
C32 O10 C29 107.7(12)
C29 O10 Cr1 121.6(10)
Si1 O1 Cr1 177.9(7)
C13 O6 Si2 135.8(10)
C21 O8 Si2 132.9(10)
Si2 O5 Cr1 166.7(7)
C17 O7 Si2 133.0(10)
C1 O2 Si1 129.7(9)
C9 O4 Si1 140.5(11)
C5 O3 Si1 137.4(10)
O10 C32 C31 107.9(14)
O6 C13 C14 109.6(12)
O6 C13 C15 108.0(13)
O6 C13 C16 106.1(12)
C14 C13 C15 112.6(13)
C14 C13 C16 110.9(13)
C16 C13 C15 109.4(13)
O8 C21 C22 105.3(14)
O8 C21 C23 109.8(13)
O8 C21 C24 110.4(13)
C23 C21 C22 109.0(15)
C24 C21 C22 111.3(15)
C24 C21 C23 110.9(15)
O2 C1 C2 109.9(13)
O2 C1 C4 107.0(12)
O2 C1 C3 112.4(14)
C4 C1 C2 106.7(14)
C3 C1 C2 111.7(14)
C3 C1 C4 109.0(14)
O3 C5 C6 106.8(13)
O3 C5 C7 109.8(13)
O3 C5 C8 107.3(13)
C7 C5 C6 112.1(14)
C7 C5 C8 112.4(15)
C8 C5 C6 108.2(13)
O7 C17 C20 111.0(12)
O7 C17 C19 109.2(13)
O7 C17 C18 105.8(12)
C19 C17 C20 110.0(14)
C19 C17 C18 111.0(13)
C18 C17 C20 109.8(13)
O9 C28 C27 104.5(13)
O9 C25 C26 104.4(13)
C34 C33 O11 107.9(13)
O10 C29 C30 107.0(15)
C26 C27 C28 103.3(14)
C33 C34 C35 101.3(15)
O11 C36 C35 105.5(12)
C36 C35 C34 102.7(14)
C25 C26 C27 102.2(13)
O4 C9 C11 109.9(14)
O4 C9 C10 107.1(14)
O4 C9 C12 106.6(13)
C11 C9 C10 110.8(16)
C11 C9 C12 112.4(15)
C12 C9 C10 109.9(15)
C31 C30 C29 102.7(16)
C32 C31 C30 103.2(15)

loop_
_geom_bond_atom_site_label_1
_geom_bond_atom_site_label_2
_geom_bond_distance
I1 Cr1 2.703(2)
Cr1 O11 2.014(11)
Cr1 O9 2.052(10)
Cr1 O10 2.114(11)
Cr1 O1 1.906(10)
Cr1 O5 1.912(11)
O11 C33 1.49(2)
O11 C36 1.463(19)
O9 C28 1.456(19)
O9 C25 1.438(18)
Si1 O1 1.582(10)
Si1 O2 1.618(10)
Si1 O4 1.617(11)
Si1 O3 1.634(11)
Si2 O6 1.645(12)
Si2 O8 1.619(10)
Si2 O5 1.575(11)
Si2 O7 1.637(11)
O10 C32 1.405(19)
O10 C29 1.42(2)
O6 C13 1.444(19)
O8 C21 1.453(18)
O7 C17 1.431(17)
O2 C1 1.429(19)
O4 C9 1.418(19)
O3 C5 1.433(19)
C32 C31 1.45(2)
C11 C9 1.50(2)
C13 C14 1.49(2)
C13 C15 1.51(2)
C13 C16 1.51(2)
C10 C9 1.52(3)
C21 C22 1.53(2)
C21 C23 1.51(2)
C21 C24 1.50(2)
C1 C2 1.56(2)
C1 C4 1.53(2)
C1 C3 1.47(2)
C5 C6 1.59(2)
C5 C7 1.50(2)
C5 C8 1.51(2)
C20 C17 1.55(2)
C17 C19 1.50(2)
C17 C18 1.52(2)
C28 C27 1.52(2)
C25 C26 1.52(2)
C33 C34 1.48(2)
C29 C30 1.50(3)
C27 C26 1.52(2)
C34 C35 1.54(3)
C12 C9 1.51(2)
C36 C35 1.52(2)
C30 C31 1.47(3)

loop_
_twin_individual_id
_twin_individual_mass_fraction_refined
1 0.660(3)
2 0.340(3)
